data_7048544
loop_
_publ_author_name
'Werncke, C. G.'
'Pfeiffer, J.'
'M\"uller, I'
'Vendier, L.'
'Sabo-Etienne, S'
'Bontemps, S.'

_publ_section_title
;
 C-Halide bond cleavage by a two-coordinate iron(i) complex.
;
_journal_issue 5
_journal_name_full 'Dalton transactions (Cambridge, England : 2003)'
_journal_page_first 1757
_journal_page_last 1765
_journal_paper_doi 10.1039/c8dt05002c
_journal_volume 48
_journal_year 2019
_chemical_formula_moiety 'C24 H60 Cl Fe K N2 O6 Si4'
_chemical_formula_sum 'C24 H60 Cl Fe K N2 O6 Si4'
_chemical_formula_weight 715.50
_space_group_crystal_system monoclinic
_space_group_IT_number 14
_space_group_name_Hall '-P 2ybc'
_space_group_name_H-M_alt 'P 1 21/c 1'
_symmetry_space_group_name_Hall '-P 2ybc'
_symmetry_space_group_name_H-M 'P 1 21/c 1'
_atom_sites_solution_hydrogens geom
_audit_creation_date 2018-11-07
_audit_creation_method
;
Olex2 1.2-alpha
(compiled 2018.07.26 svn.r3523 for OlexSys, GUI svn.r5532)
;
_audit_update_record
;
2018-11-08 deposited with the CCDC.
2019-01-04 downloaded from the CCDC.
;
_cell_angle_alpha 90
_cell_angle_beta 91.518(2)
_cell_angle_gamma 90
_cell_formula_units_Z 4
_cell_length_a 8.6580(4)
_cell_length_b 19.6164(9)
_cell_length_c 23.2135(10)
_cell_measurement_reflns_used 9892
_cell_measurement_temperature 100.0
_cell_measurement_theta_max 26.02
_cell_measurement_theta_min 2.5
_cell_volume 3941.2(3)
_computing_molecular_graphics 'Olex2 (Dolomanov et al., 2009)'
_computing_publication_material 'Olex2 (Dolomanov et al., 2009)'
_computing_structure_refinement 'ShelXL (Sheldrick, 2015)'
_computing_structure_solution 'ShelXT (Sheldrick, 2015)'
_diffrn_ambient_temperature 100.0
_diffrn_detector 'Bruker APEX2 area detector'
_diffrn_detector_area_resol_mean 7.9
_diffrn_detector_type 'CCD area detector'
_diffrn_measured_fraction_theta_full 0.999
_diffrn_measured_fraction_theta_max 0.999
_diffrn_measurement_device 'three-circle diffractometer'
_diffrn_measurement_device_type 'Bruker SMART APEX2 area detector'
_diffrn_measurement_method '\w and \f scans'
_diffrn_radiation_monochromator 'mirror optics'
_diffrn_radiation_probe x-ray
_diffrn_radiation_type MoK\a
_diffrn_radiation_wavelength 0.71073
_diffrn_reflns_av_R_equivalents 0.0910
_diffrn_reflns_av_unetI/netI 0.0330
_diffrn_reflns_Laue_measured_fraction_full 0.999
_diffrn_reflns_Laue_measured_fraction_max 0.999
_diffrn_reflns_limit_h_max 10
_diffrn_reflns_limit_h_min -10
_diffrn_reflns_limit_k_max 24
_diffrn_reflns_limit_k_min -24
_diffrn_reflns_limit_l_max 28
_diffrn_reflns_limit_l_min -28
_diffrn_reflns_number 118672
_diffrn_reflns_point_group_measured_fraction_full 0.999
_diffrn_reflns_point_group_measured_fraction_max 0.999
_diffrn_reflns_theta_full 25.242
_diffrn_reflns_theta_max 26.076
_diffrn_reflns_theta_min 2.254
_diffrn_source 'microfocus sealed X-ray tube'
_diffrn_source_type 'Incoatec I\ms'
_exptl_absorpt_coefficient_mu 0.711
_exptl_absorpt_correction_T_max 0.7453
_exptl_absorpt_correction_T_min 0.6017
_exptl_absorpt_correction_type multi-scan
_exptl_absorpt_process_details
;
SADABS-2016/2 (Bruker,2016/2) was used for absorption correction.
wR2(int) was 0.1678 before and 0.0822 after correction.
The Ratio of minimum to maximum transmission is 0.8073.
The \l/2 correction factor is Not present.
;
_exptl_crystal_colour 'clear colourless'
_exptl_crystal_colour_lustre clear
_exptl_crystal_colour_primary colourless
_exptl_crystal_density_diffrn 1.206
_exptl_crystal_description block
_exptl_crystal_F_000 1536
_exptl_crystal_size_max 0.574
_exptl_crystal_size_mid 0.166
_exptl_crystal_size_min 0.131
_refine_diff_density_max 0.453
_refine_diff_density_min -0.368
_refine_diff_density_rms 0.057
_refine_ls_extinction_method none
_refine_ls_goodness_of_fit_ref 1.078
_refine_ls_hydrogen_treatment constr
_refine_ls_matrix_type full
_refine_ls_number_parameters 364
_refine_ls_number_reflns 7820
_refine_ls_number_restraints 0
_refine_ls_restrained_S_all 1.078
_refine_ls_R_factor_all 0.0458
_refine_ls_R_factor_gt 0.0351
_refine_ls_shift/su_max 0.002
_refine_ls_shift/su_mean 0.000
_refine_ls_structure_factor_coef Fsqd
_refine_ls_weighting_details 'w=1/[\s^2^(Fo^2^)+(0.0224P)^2^+3.7416P] where P=(Fo^2^+2Fc^2^)/3'
_refine_ls_weighting_scheme calc
_refine_ls_wR_factor_gt 0.0725
_refine_ls_wR_factor_ref 0.0760
_reflns_Friedel_coverage 0.000
_reflns_number_gt 6722
_reflns_number_total 7820
_reflns_threshold_expression 'I > 2\s(I)'
_cod_data_source_file c8dt05002c2.cif
_cod_data_source_block k(18c6)_fecl(1b)
_cod_depositor_comments 'Adding full bibliography for 7048542--7048549.cif.'
_cod_database_code 7048544
_shelx_shelxl_version_number 2018/3
_shelx_space_group_comment
;
The symmetry employed for this shelxl refinement is uniquely defined
by the following loop, which should always be used as a source of
symmetry information in preference to the above space-group names.
They are only intended as comments.
;
_shelx_estimated_absorpt_t_max 0.913
_shelx_estimated_absorpt_t_min 0.686
_olex2_refinement_description
;
1. Fixed Uiso
 At 1.2 times of:
  All C(H,H) groups
 At 1.5 times of:
  All C(H,H,H) groups
2.a Secondary CH2 refined with riding coordinates:
 C21(H21A,H21B), C22(H22A,H22B), C20(H20A,H20B), C24(H24A,H24B), C23(H23A,
 H23B), C19(H19A,H19B), C15(H15A,H15B), C14(H14A,H14B), C18(H18A,H18B),
 C13(H13A,H13B), C17(H17A,H17B), C16(H16A,H16B)
2.b Idealised Me refined as rotating group:
 C8(H8A,H8B,H8C), C6(H6A,H6B,H6C), C1(H1A,H1B,H1C), C4(H4A,H4B,H4C), C2(H2A,
 H2B,H2C), C3(H3A,H3B,H3C), C12(H12A,H12B,H12C), C11(H11A,H11B,H11C), C10(H10A,
 H10B,H10C), C7(H7A,H7B,H7C), C9(H9A,H9B,H9C), C5(H5A,H5B,H5C)
;
_olex2_submission_special_instructions 'No special instructions were received'

loop_
_space_group_symop_operation_xyz
'x, y, z'
'-x, y+1/2, -z+1/2'
'-x, -y, -z'
'x, -y-1/2, z-1/2'

loop_
_atom_site_label
_atom_site_type_symbol
_atom_site_fract_x
_atom_site_fract_y
_atom_site_fract_z
_atom_site_U_iso_or_equiv
_atom_site_adp_type
_atom_site_occupancy
_atom_site_site_symmetry_order
_atom_site_calc_flag
_atom_site_refinement_flags_posn
Fe1 Fe 0.79884(3) 0.75771(2) 0.40581(2) 0.01231(7) Uani 1 1 d .
K1 K 0.50700(5) 0.57315(2) 0.28461(2) 0.01603(10) Uani 1 1 d .
Cl1 Cl 0.70752(7) 0.65682(3) 0.36889(2) 0.02601(13) Uani 1 1 d .
Si1 Si 0.68112(6) 0.84424(3) 0.30062(2) 0.01511(12) Uani 1 1 d .
Si2 Si 0.69492(7) 0.91032(3) 0.41924(2) 0.01546(12) Uani 1 1 d .
Si3 Si 1.13505(7) 0.77919(3) 0.45533(2) 0.01832(13) Uani 1 1 d .
Si4 Si 0.91544(7) 0.68926(3) 0.52078(2) 0.01597(12) Uani 1 1 d .
O4 O 0.68657(16) 0.57071(8) 0.18639(6) 0.0216(3) Uani 1 1 d .
O5 O 0.42775(17) 0.65349(7) 0.19101(6) 0.0222(3) Uani 1 1 d .
O6 O 0.19242(17) 0.61351(7) 0.26471(6) 0.0227(3) Uani 1 1 d .
O1 O 0.29242(18) 0.55178(8) 0.36835(6) 0.0257(3) Uani 1 1 d .
O2 O 0.56051(18) 0.46991(8) 0.36682(6) 0.0254(3) Uani 1 1 d .
O3 O 0.78187(17) 0.49312(8) 0.28118(6) 0.0244(3) Uani 1 1 d .
N2 N 0.95853(19) 0.74270(8) 0.46534(7) 0.0151(3) Uani 1 1 d .
N1 N 0.71845(19) 0.84303(8) 0.37322(7) 0.0140(3) Uani 1 1 d .
C8 C 1.1445(3) 0.81695(12) 0.38143(9) 0.0249(5) Uani 1 1 d .
H8A H 1.130475 0.780885 0.352560 0.037 Uiso 1 1 calc GR
H8B H 1.245401 0.838653 0.376797 0.037 Uiso 1 1 calc GR
H8C H 1.062692 0.851091 0.376269 0.037 Uiso 1 1 calc GR
C6 C 0.7090(3) 0.88297(11) 0.49641(9) 0.0262(5) Uani 1 1 d .
H6A H 0.621718 0.853164 0.504940 0.039 Uiso 1 1 calc GR
H6B H 0.706733 0.923220 0.521377 0.039 Uiso 1 1 calc GR
H6C H 0.806043 0.858188 0.503340 0.039 Uiso 1 1 calc GR
C1 C 0.8380(3) 0.80110(12) 0.26013(9) 0.0255(5) Uani 1 1 d .
H1A H 0.935885 0.825141 0.267230 0.038 Uiso 1 1 calc GR
H1B H 0.811942 0.801819 0.218796 0.038 Uiso 1 1 calc GR
H1C H 0.848229 0.753766 0.273198 0.038 Uiso 1 1 calc GR
C4 C 0.5016(3) 0.95289(11) 0.41196(10) 0.0260(5) Uani 1 1 d .
H4A H 0.490333 0.973502 0.373625 0.039 Uiso 1 1 calc GR
H4B H 0.493646 0.988398 0.441428 0.039 Uiso 1 1 calc GR
H4C H 0.419888 0.919033 0.417023 0.039 Uiso 1 1 calc GR
C2 C 0.4969(3) 0.79914(12) 0.28033(10) 0.0262(5) Uani 1 1 d .
H2A H 0.497908 0.753386 0.297283 0.039 Uiso 1 1 calc GR
H2B H 0.487371 0.795535 0.238284 0.039 Uiso 1 1 calc GR
H2C H 0.409092 0.824915 0.294821 0.039 Uiso 1 1 calc GR
C3 C 0.6611(3) 0.93238(11) 0.26908(9) 0.0263(5) Uani 1 1 d .
H3A H 0.577168 0.956577 0.287844 0.039 Uiso 1 1 calc GR
H3B H 0.637810 0.928971 0.227637 0.039 Uiso 1 1 calc GR
H3C H 0.758048 0.957443 0.275346 0.039 Uiso 1 1 calc GR
C12 C 0.7029(3) 0.68676(12) 0.53353(10) 0.0275(5) Uani 1 1 d .
H12A H 0.664518 0.733277 0.538888 0.041 Uiso 1 1 calc GR
H12B H 0.683541 0.659769 0.568124 0.041 Uiso 1 1 calc GR
H12C H 0.649240 0.665935 0.500243 0.041 Uiso 1 1 calc GR
C11 C 0.9801(3) 0.59938(10) 0.50733(9) 0.0227(5) Uani 1 1 d .
H11A H 0.918367 0.579884 0.475390 0.034 Uiso 1 1 calc GR
H11B H 0.966159 0.572021 0.542127 0.034 Uiso 1 1 calc GR
H11C H 1.089418 0.599359 0.497443 0.034 Uiso 1 1 calc GR
C21 C 0.2692(3) 0.66519(12) 0.17727(10) 0.0279(5) Uani 1 1 d .
H21A H 0.225685 0.625788 0.155695 0.034 Uiso 1 1 calc R
H21B H 0.258012 0.706246 0.152709 0.034 Uiso 1 1 calc R
C22 C 0.1842(3) 0.67501(11) 0.23159(11) 0.0289(5) Uani 1 1 d .
H22A H 0.230683 0.713095 0.254017 0.035 Uiso 1 1 calc R
H22B H 0.074885 0.686480 0.222495 0.035 Uiso 1 1 calc R
C10 C 1.0090(3) 0.71572(12) 0.59120(9) 0.0291(5) Uani 1 1 d .
H10A H 1.121554 0.714009 0.588096 0.044 Uiso 1 1 calc GR
H10B H 0.976889 0.684653 0.621711 0.044 Uiso 1 1 calc GR
H10C H 0.977230 0.762291 0.600542 0.044 Uiso 1 1 calc GR
C20 C 0.5167(3) 0.64949(12) 0.14042(9) 0.0287(5) Uani 1 1 d .
H20A H 0.510008 0.693070 0.118988 0.034 Uiso 1 1 calc R
H20B H 0.476220 0.612717 0.115000 0.034 Uiso 1 1 calc R
C24 C 0.1335(3) 0.55661(14) 0.35108(10) 0.0316(6) Uani 1 1 d .
H24A H 0.068429 0.557767 0.385492 0.038 Uiso 1 1 calc R
H24B H 0.103325 0.516373 0.327633 0.038 Uiso 1 1 calc R
C23 C 0.1101(3) 0.61964(13) 0.31688(10) 0.0328(6) Uani 1 1 d .
H23A H -0.001393 0.626331 0.308031 0.039 Uiso 1 1 calc R
H23B H 0.148369 0.659537 0.339125 0.039 Uiso 1 1 calc R
C19 C 0.6805(3) 0.63507(12) 0.15774(10) 0.0287(5) Uani 1 1 d .
H19A H 0.745397 0.633941 0.123267 0.034 Uiso 1 1 calc R
H19B H 0.720345 0.671309 0.183846 0.034 Uiso 1 1 calc R
C7 C 1.1747(3) 0.85122(12) 0.50684(10) 0.0315(6) Uani 1 1 d .
H7A H 1.097131 0.887033 0.500669 0.047 Uiso 1 1 calc GR
H7B H 1.277789 0.869848 0.500253 0.047 Uiso 1 1 calc GR
H7C H 1.169982 0.834383 0.546504 0.047 Uiso 1 1 calc GR
C9 C 1.3001(3) 0.71760(14) 0.46394(11) 0.0342(6) Uani 1 1 d .
H9A H 1.306771 0.701553 0.503911 0.051 Uiso 1 1 calc GR
H9B H 1.396690 0.740441 0.454314 0.051 Uiso 1 1 calc GR
H9C H 1.282868 0.678677 0.438104 0.051 Uiso 1 1 calc GR
C15 C 0.7206(3) 0.45482(13) 0.37473(10) 0.0322(6) Uani 1 1 d .
H15A H 0.734592 0.417122 0.402740 0.039 Uiso 1 1 calc R
H15B H 0.776235 0.495340 0.389954 0.039 Uiso 1 1 calc R
C5 C 0.8456(3) 0.97750(11) 0.40910(10) 0.0292(5) Uani 1 1 d .
H5A H 0.948202 0.958080 0.417129 0.044 Uiso 1 1 calc GR
H5B H 0.827717 1.015439 0.435568 0.044 Uiso 1 1 calc GR
H5C H 0.839663 0.994127 0.369289 0.044 Uiso 1 1 calc GR
C14 C 0.4910(3) 0.49128(13) 0.41895(9) 0.0305(5) Uani 1 1 d .
H14A H 0.534593 0.535643 0.431598 0.037 Uiso 1 1 calc R
H14B H 0.511633 0.457374 0.449788 0.037 Uiso 1 1 calc R
C18 C 0.8391(3) 0.54465(14) 0.19236(10) 0.0326(6) Uani 1 1 d .
H18A H 0.905831 0.577739 0.213438 0.039 Uiso 1 1 calc R
H18B H 0.882529 0.536955 0.153880 0.039 Uiso 1 1 calc R
C13 C 0.3207(3) 0.49780(13) 0.40753(10) 0.0315(6) Uani 1 1 d .
H13A H 0.279425 0.454677 0.391188 0.038 Uiso 1 1 calc R
H13B H 0.267933 0.506969 0.444046 0.038 Uiso 1 1 calc R
C17 C 0.8337(3) 0.47898(13) 0.22483(10) 0.0338(6) Uani 1 1 d .
H17A H 0.762054 0.446777 0.205013 0.041 Uiso 1 1 calc R
H17B H 0.937662 0.458011 0.226991 0.041 Uiso 1 1 calc R
C16 C 0.7835(3) 0.43466(12) 0.31766(11) 0.0334(6) Uani 1 1 d .
H16A H 0.890448 0.417418 0.322896 0.040 Uiso 1 1 calc R
H16B H 0.719340 0.398018 0.300080 0.040 Uiso 1 1 calc R

loop_
_atom_site_aniso_label
_atom_site_aniso_U_11
_atom_site_aniso_U_22
_atom_site_aniso_U_33
_atom_site_aniso_U_23
_atom_site_aniso_U_13
_atom_site_aniso_U_12
Fe1 0.01387(15) 0.00920(13) 0.01375(14) -0.00107(10) -0.00152(11) 0.00083(11)
K1 0.0144(2) 0.0205(2) 0.0131(2) -0.00181(16) -0.00046(16) -0.00114(17)
Cl1 0.0290(3) 0.0168(3) 0.0318(3) -0.0051(2) -0.0075(2) -0.0033(2)
Si1 0.0165(3) 0.0159(3) 0.0128(3) -0.0011(2) -0.0003(2) 0.0021(2)
Si2 0.0211(3) 0.0107(3) 0.0147(3) -0.0011(2) 0.0030(2) 0.0027(2)
Si3 0.0150(3) 0.0221(3) 0.0177(3) -0.0045(2) -0.0018(2) -0.0028(2)
Si4 0.0176(3) 0.0162(3) 0.0140(3) 0.0003(2) -0.0009(2) 0.0040(2)
O4 0.0174(8) 0.0271(8) 0.0204(7) -0.0038(6) 0.0025(6) -0.0015(6)
O5 0.0245(8) 0.0224(8) 0.0196(7) 0.0004(6) -0.0033(6) 0.0019(6)
O6 0.0189(8) 0.0238(8) 0.0256(8) -0.0065(6) 0.0025(6) 0.0033(6)
O1 0.0228(8) 0.0320(9) 0.0224(8) 0.0006(7) 0.0033(6) -0.0048(7)
O2 0.0250(9) 0.0306(9) 0.0202(8) 0.0038(6) -0.0063(6) -0.0011(7)
O3 0.0229(8) 0.0237(8) 0.0266(8) -0.0034(6) -0.0015(6) 0.0051(6)
N2 0.0153(9) 0.0143(8) 0.0155(8) -0.0008(6) -0.0021(7) 0.0018(7)
N1 0.0171(9) 0.0108(8) 0.0143(8) -0.0014(6) 0.0013(7) 0.0022(7)
C8 0.0223(12) 0.0309(12) 0.0218(11) -0.0024(9) 0.0053(9) -0.0071(10)
C6 0.0397(14) 0.0226(11) 0.0164(10) -0.0027(9) 0.0035(10) 0.0136(10)
C1 0.0249(12) 0.0352(13) 0.0166(10) -0.0044(9) 0.0025(9) 0.0057(10)
C4 0.0298(13) 0.0219(11) 0.0266(12) 0.0008(9) 0.0047(10) 0.0106(10)
C2 0.0225(12) 0.0299(12) 0.0259(12) -0.0036(10) -0.0050(9) -0.0002(10)
C3 0.0365(14) 0.0235(12) 0.0186(11) 0.0054(9) -0.0015(10) 0.0031(10)
C12 0.0240(12) 0.0294(12) 0.0296(12) 0.0120(10) 0.0079(10) 0.0076(10)
C11 0.0237(12) 0.0180(11) 0.0265(11) 0.0031(9) 0.0025(9) 0.0045(9)
C21 0.0289(13) 0.0225(11) 0.0318(12) 0.0066(10) -0.0113(10) 0.0033(10)
C22 0.0220(12) 0.0193(11) 0.0450(14) -0.0022(10) -0.0068(10) 0.0061(9)
C10 0.0389(14) 0.0297(13) 0.0185(11) -0.0017(9) -0.0035(10) 0.0025(11)
C20 0.0418(15) 0.0270(12) 0.0175(11) 0.0031(9) 0.0015(10) -0.0027(11)
C24 0.0177(12) 0.0524(16) 0.0250(12) -0.0102(11) 0.0081(9) -0.0054(11)
C23 0.0212(12) 0.0452(15) 0.0323(13) -0.0146(11) 0.0036(10) 0.0081(11)
C19 0.0334(14) 0.0314(13) 0.0217(11) 0.0002(9) 0.0097(10) -0.0090(10)
C7 0.0364(14) 0.0333(13) 0.0248(12) -0.0068(10) -0.0009(10) -0.0144(11)
C9 0.0181(12) 0.0466(15) 0.0376(14) -0.0031(12) -0.0050(10) 0.0031(11)
C15 0.0302(14) 0.0316(13) 0.0339(13) 0.0112(11) -0.0150(11) 0.0000(11)
C5 0.0357(14) 0.0203(11) 0.0318(13) -0.0060(10) 0.0031(10) -0.0070(10)
C14 0.0438(15) 0.0319(13) 0.0156(11) 0.0046(9) -0.0023(10) -0.0067(11)
C18 0.0157(12) 0.0535(16) 0.0289(13) -0.0060(11) 0.0064(10) 0.0027(11)
C13 0.0385(15) 0.0333(13) 0.0231(12) 0.0043(10) 0.0076(10) -0.0095(11)
C17 0.0226(13) 0.0452(15) 0.0337(13) -0.0149(11) -0.0009(10) 0.0139(11)
C16 0.0264(13) 0.0254(12) 0.0477(15) 0.0015(11) -0.0121(11) 0.0070(10)

loop_
_atom_type_symbol
_atom_type_description
_atom_type_scat_dispersion_real
_atom_type_scat_dispersion_imag
_atom_type_scat_source
C C 0.0033 0.0016 'International Tables Vol C Tables 4.2.6.8 and 6.1.1.4'
H H 0.0000 0.0000 'International Tables Vol C Tables 4.2.6.8 and 6.1.1.4'
Cl Cl 0.1484 0.1585 'International Tables Vol C Tables 4.2.6.8 and 6.1.1.4'
Fe Fe 0.3463 0.8444 'International Tables Vol C Tables 4.2.6.8 and 6.1.1.4'
K K 0.2009 0.2494 'International Tables Vol C Tables 4.2.6.8 and 6.1.1.4'
N N 0.0061 0.0033 'International Tables Vol C Tables 4.2.6.8 and 6.1.1.4'
O O 0.0106 0.0060 'International Tables Vol C Tables 4.2.6.8 and 6.1.1.4'
Si Si 0.0817 0.0704 'International Tables Vol C Tables 4.2.6.8 and 6.1.1.4'

loop_
_geom_angle_atom_site_label_1
_geom_angle_atom_site_label_2
_geom_angle_atom_site_label_3
_geom_angle
_geom_angle_site_symmetry_1
_geom_angle_site_symmetry_3
N2 Fe1 Cl1 111.46(5) . .
N2 Fe1 N1 129.87(7) . .
N1 Fe1 Cl1 118.61(5) . .
O4 K1 Cl1 102.27(3) . .
O4 K1 O6 114.88(4) . .
O4 K1 O2 117.13(5) . .
O4 K1 O3 59.02(4) . .
O5 K1 Cl1 108.83(3) . .
O5 K1 O4 59.92(4) . .
O5 K1 O6 59.91(4) . .
O5 K1 O1 118.98(5) . .
O5 K1 O2 168.43(5) . .
O5 K1 O3 118.88(5) . .
O6 K1 Cl1 118.45(3) . .
O1 K1 Cl1 90.70(4) . .
O1 K1 O4 166.65(5) . .
O1 K1 O6 59.97(4) . .
O1 K1 O2 60.92(5) . .
O1 K1 O3 120.94(5) . .
O2 K1 Cl1 82.64(3) . .
O2 K1 O6 116.59(5) . .
O2 K1 O3 60.02(5) . .
O3 K1 Cl1 81.57(3) . .
O3 K1 O6 159.78(4) . .
Fe1 Cl1 K1 152.61(3) . .
N1 Si1 C1 111.58(9) . .
N1 Si1 C2 112.28(9) . .
N1 Si1 C3 114.17(9) . .
C1 Si1 C3 106.25(11) . .
C2 Si1 C1 106.51(10) . .
C2 Si1 C3 105.49(11) . .
N1 Si2 C6 111.73(9) . .
N1 Si2 C4 114.06(10) . .
N1 Si2 C5 111.64(10) . .
C6 Si2 C4 104.46(10) . .
C6 Si2 C5 107.10(11) . .
C5 Si2 C4 107.35(11) . .
N2 Si3 C8 110.57(9) . .
N2 Si3 C7 112.20(10) . .
N2 Si3 C9 113.37(10) . .
C8 Si3 C7 105.91(11) . .
C8 Si3 C9 107.48(11) . .
C7 Si3 C9 106.90(12) . .
N2 Si4 C12 111.72(9) . .
N2 Si4 C11 112.25(9) . .
N2 Si4 C10 112.85(10) . .
C12 Si4 C11 107.47(11) . .
C12 Si4 C10 105.82(11) . .
C10 Si4 C11 106.30(10) . .
C19 O4 K1 110.53(12) . .
C18 O4 K1 117.57(12) . .
C18 O4 C19 112.74(18) . .
C21 O5 K1 119.24(12) . .
C21 O5 C20 111.38(17) . .
C20 O5 K1 119.35(12) . .
C22 O6 K1 110.70(12) . .
C23 O6 K1 112.41(13) . .
C23 O6 C22 111.47(17) . .
C24 O1 K1 117.07(12) . .
C13 O1 K1 117.35(13) . .
C13 O1 C24 112.35(18) . .
C15 O2 K1 112.30(13) . .
C15 O2 C14 112.46(17) . .
C14 O2 K1 107.33(12) . .
C17 O3 K1 114.63(12) . .
C17 O3 C16 113.03(18) . .
C16 O3 K1 114.92(13) . .
Si3 N2 Fe1 117.38(9) . .
Si4 N2 Fe1 117.47(9) . .
Si4 N2 Si3 124.97(10) . .
Si1 N1 Fe1 116.71(8) . .
Si1 N1 Si2 125.59(10) . .
Si2 N1 Fe1 117.69(9) . .
Si3 C8 H8A 109.5 . .
Si3 C8 H8B 109.5 . .
Si3 C8 H8C 109.5 . .
H8A C8 H8B 109.5 . .
H8A C8 H8C 109.5 . .
H8B C8 H8C 109.5 . .
Si2 C6 H6A 109.5 . .
Si2 C6 H6B 109.5 . .
Si2 C6 H6C 109.5 . .
H6A C6 H6B 109.5 . .
H6A C6 H6C 109.5 . .
H6B C6 H6C 109.5 . .
Si1 C1 H1A 109.5 . .
Si1 C1 H1B 109.5 . .
Si1 C1 H1C 109.5 . .
H1A C1 H1B 109.5 . .
H1A C1 H1C 109.5 . .
H1B C1 H1C 109.5 . .
Si2 C4 H4A 109.5 . .
Si2 C4 H4B 109.5 . .
Si2 C4 H4C 109.5 . .
H4A C4 H4B 109.5 . .
H4A C4 H4C 109.5 . .
H4B C4 H4C 109.5 . .
Si1 C2 H2A 109.5 . .
Si1 C2 H2B 109.5 . .
Si1 C2 H2C 109.5 . .
H2A C2 H2B 109.5 . .
H2A C2 H2C 109.5 . .
H2B C2 H2C 109.5 . .
K1 C3 H3A 56.3 2_655 .
K1 C3 H3B 67.3 2_655 .
K1 C3 H3C 90.2 2_655 .
Si1 C3 K1 159.48(12) . 2_655
Si1 C3 H3A 109.5 . .
Si1 C3 H3B 109.5 . .
Si1 C3 H3C 109.5 . .
H3A C3 H3B 109.5 . .
H3A C3 H3C 109.5 . .
H3B C3 H3C 109.5 . .
Si4 C12 H12A 109.5 . .
Si4 C12 H12B 109.5 . .
Si4 C12 H12C 109.5 . .
H12A C12 H12B 109.5 . .
H12A C12 H12C 109.5 . .
H12B C12 H12C 109.5 . .
Si4 C11 H11A 109.5 . .
Si4 C11 H11B 109.5 . .
Si4 C11 H11C 109.5 . .
H11A C11 H11B 109.5 . .
H11A C11 H11C 109.5 . .
H11B C11 H11C 109.5 . .
O5 C21 H21A 109.9 . .
O5 C21 H21B 109.9 . .
O5 C21 C22 109.10(18) . .
H21A C21 H21B 108.3 . .
C22 C21 H21A 109.9 . .
C22 C21 H21B 109.9 . .
O6 C22 C21 109.09(18) . .
O6 C22 H22A 109.9 . .
O6 C22 H22B 109.9 . .
C21 C22 H22A 109.9 . .
C21 C22 H22B 109.9 . .
H22A C22 H22B 108.3 . .
Si4 C10 H10A 109.5 . .
Si4 C10 H10B 109.5 . .
Si4 C10 H10C 109.5 . .
H10A C10 H10B 109.5 . .
H10A C10 H10C 109.5 . .
H10B C10 H10C 109.5 . .
O5 C20 H20A 110.0 . .
O5 C20 H20B 110.0 . .
O5 C20 C19 108.62(18) . .
H20A C20 H20B 108.3 . .
C19 C20 H20A 110.0 . .
C19 C20 H20B 110.0 . .
O1 C24 H24A 109.9 . .
O1 C24 H24B 109.9 . .
O1 C24 C23 108.90(19) . .
H24A C24 H24B 108.3 . .
C23 C24 H24A 109.9 . .
C23 C24 H24B 109.9 . .
O6 C23 C24 108.68(19) . .
O6 C23 H23A 110.0 . .
O6 C23 H23B 110.0 . .
C24 C23 H23A 110.0 . .
C24 C23 H23B 110.0 . .
H23A C23 H23B 108.3 . .
O4 C19 C20 108.43(18) . .
O4 C19 H19A 110.0 . .
O4 C19 H19B 110.0 . .
C20 C19 H19A 110.0 . .
C20 C19 H19B 110.0 . .
H19A C19 H19B 108.4 . .
Si3 C7 H7A 109.5 . .
Si3 C7 H7B 109.5 . .
Si3 C7 H7C 109.5 . .
H7A C7 H7B 109.5 . .
H7A C7 H7C 109.5 . .
H7B C7 H7C 109.5 . .
Si3 C9 H9A 109.5 . .
Si3 C9 H9B 109.5 . .
Si3 C9 H9C 109.5 . .
H9A C9 H9B 109.5 . .
H9A C9 H9C 109.5 . .
H9B C9 H9C 109.5 . .
O2 C15 H15A 110.0 . .
O2 C15 H15B 110.0 . .
O2 C15 C16 108.44(18) . .
H15A C15 H15B 108.4 . .
C16 C15 H15A 110.0 . .
C16 C15 H15B 110.0 . .
Si2 C5 H5A 109.5 . .
Si2 C5 H5B 109.5 . .
Si2 C5 H5C 109.5 . .
H5A C5 H5B 109.5 . .
H5A C5 H5C 109.5 . .
H5B C5 H5C 109.5 . .
O2 C14 H14A 110.1 . .
O2 C14 H14B 110.1 . .
O2 C14 C13 108.08(18) . .
H14A C14 H14B 108.4 . .
C13 C14 H14A 110.1 . .
C13 C14 H14B 110.1 . .
O4 C18 H18A 110.0 . .
O4 C18 H18B 110.0 . .
O4 C18 C17 108.57(19) . .
H18A C18 H18B 108.4 . .
C17 C18 H18A 110.0 . .
C17 C18 H18B 110.0 . .
O1 C13 C14 109.34(18) . .
O1 C13 H13A 109.8 . .
O1 C13 H13B 109.8 . .
C14 C13 H13A 109.8 . .
C14 C13 H13B 109.8 . .
H13A C13 H13B 108.3 . .
O3 C17 C18 108.12(19) . .
O3 C17 H17A 110.1 . .
O3 C17 H17B 110.1 . .
C18 C17 H17A 110.1 . .
C18 C17 H17B 110.1 . .
H17A C17 H17B 108.4 . .
O3 C16 C15 108.34(19) . .
O3 C16 H16A 110.0 . .
O3 C16 H16B 110.0 . .
C15 C16 H16A 110.0 . .
C15 C16 H16B 110.0 . .
H16A C16 H16B 108.4 . .

loop_
_geom_bond_atom_site_label_1
_geom_bond_atom_site_label_2
_geom_bond_distance
Fe1 Cl1 2.2893(6)
Fe1 N2 1.9511(16)
Fe1 N1 1.9569(16)
K1 Cl1 3.0587(7)
K1 O4 2.7940(15)
K1 O5 2.7561(15)
K1 O6 2.8621(15)
K1 O1 2.7563(15)
K1 O2 2.8128(15)
K1 O3 2.8539(15)
Si1 N1 1.7078(16)
Si1 C1 1.874(2)
Si1 C2 1.873(2)
Si1 C3 1.884(2)
Si2 N1 1.7136(16)
Si2 C6 1.871(2)
Si2 C4 1.874(2)
Si2 C5 1.874(2)
Si3 N2 1.7090(18)
Si3 C8 1.872(2)
Si3 C7 1.877(2)
Si3 C9 1.878(2)
Si4 N2 1.7089(17)
Si4 C12 1.873(2)
Si4 C11 1.878(2)
Si4 C10 1.878(2)
O4 C19 1.427(3)
O4 C18 1.419(3)
O5 C21 1.420(3)
O5 C20 1.423(3)
O6 C22 1.431(3)
O6 C23 1.427(3)
O1 C24 1.426(3)
O1 C13 1.413(3)
O2 C15 1.424(3)
O2 C14 1.429(3)
O3 C17 1.421(3)
O3 C16 1.425(3)
C8 H8A 0.9800
C8 H8B 0.9800
C8 H8C 0.9800
C6 H6A 0.9800
C6 H6B 0.9800
C6 H6C 0.9800
C1 H1A 0.9800
C1 H1B 0.9800
C1 H1C 0.9800
C4 H4A 0.9800
C4 H4B 0.9800
C4 H4C 0.9800
C2 H2A 0.9800
C2 H2B 0.9800
C2 H2C 0.9800
C3 H3A 0.9800
C3 H3B 0.9800
C3 H3C 0.9800
C12 H12A 0.9800
C12 H12B 0.9800
C12 H12C 0.9800
C11 H11A 0.9800
C11 H11B 0.9800
C11 H11C 0.9800
C21 H21A 0.9900
C21 H21B 0.9900
C21 C22 1.489(3)
C22 H22A 0.9900
C22 H22B 0.9900
C10 H10A 0.9800
C10 H10B 0.9800
C10 H10C 0.9800
C20 H20A 0.9900
C20 H20B 0.9900
C20 C19 1.492(3)
C24 H24A 0.9900
C24 H24B 0.9900
C24 C23 1.480(4)
C23 H23A 0.9900
C23 H23B 0.9900
C19 H19A 0.9900
C19 H19B 0.9900
C7 H7A 0.9800
C7 H7B 0.9800
C7 H7C 0.9800
C9 H9A 0.9800
C9 H9B 0.9800
C9 H9C 0.9800
C15 H15A 0.9900
C15 H15B 0.9900
C15 C16 1.499(4)
C5 H5A 0.9800
C5 H5B 0.9800
C5 H5C 0.9800
C14 H14A 0.9900
C14 H14B 0.9900
C14 C13 1.497(3)
C18 H18A 0.9900
C18 H18B 0.9900
C18 C17 1.494(4)
C13 H13A 0.9900
C13 H13B 0.9900
C17 H17A 0.9900
C17 H17B 0.9900
C16 H16A 0.9900
C16 H16B 0.9900
